data_1514641
loop_
_publ_author_name
'Li, Zhanyong'
'Chifotides, Helen T.'
'Dunbar, Kim R.'

_publ_section_title
;
 Unprecedented partial paddlewheel dirhodium methyl isocyanide compounds
 with unusual structural and electronic properties: a comprehensive
 experimental and theoretical study
;
_journal_issue 12
_journal_name_full 'Chemical Science'
_journal_page_first 4470
_journal_paper_doi 10.1039/c3sc51641e
_journal_volume 4
_journal_year 2013
_chemical_formula_sum 'C40 H46 B2 F8 N12 Rh2'
_chemical_formula_weight 1074.33
_chemical_name_systematic
; 
 ? 
;
_space_group_IT_number 61
_symmetry_space_group_name_Hall '-P 2ac 2ab'
_symmetry_space_group_name_H-M 'P b c a'
_atom_sites_solution_hydrogens geom
_atom_sites_solution_primary direct
_atom_sites_solution_secondary difmap
_audit_creation_method SHELXL-97
_cell_angle_alpha 90.00
_cell_angle_beta 90.00
_cell_angle_gamma 90.00
_cell_formula_units_Z 8
_cell_length_a 14.126(3)
_cell_length_b 21.399(4)
_cell_length_c 31.434(6)
_cell_measurement_temperature 110(2)
_cell_volume 9502(3)
_computing_structure_refinement 'SHELXL-97 (Sheldrick, 2008)'
_computing_structure_solution 'SHELXS-97 (Sheldrick, 2008)'
_diffrn_ambient_temperature 110(2)
_diffrn_measured_fraction_theta_full 1.000
_diffrn_measured_fraction_theta_max 1.000
_diffrn_radiation_monochromator graphite
_diffrn_radiation_source 'fine-focus sealed tube'
_diffrn_radiation_type MoK\a
_diffrn_radiation_wavelength 0.71073
_diffrn_reflns_av_R_equivalents 0.0885
_diffrn_reflns_av_sigmaI/netI 0.0425
_diffrn_reflns_limit_h_max 16
_diffrn_reflns_limit_h_min -16
_diffrn_reflns_limit_k_max 25
_diffrn_reflns_limit_k_min -25
_diffrn_reflns_limit_l_max 36
_diffrn_reflns_limit_l_min -36
_diffrn_reflns_number 83459
_diffrn_reflns_theta_full 24.73
_diffrn_reflns_theta_max 24.73
_diffrn_reflns_theta_min 1.30
_exptl_absorpt_coefficient_mu 0.769
_exptl_absorpt_correction_T_max 0.9773
_exptl_absorpt_correction_T_min 0.9067
_exptl_crystal_density_diffrn 1.502
_exptl_crystal_density_method 'not measured'
_exptl_crystal_F_000 4336
_exptl_crystal_size_max 0.13
_exptl_crystal_size_mid 0.10
_exptl_crystal_size_min 0.03
_refine_diff_density_max 1.076
_refine_diff_density_min -1.087
_refine_diff_density_rms 0.098
_refine_ls_extinction_method none
_refine_ls_goodness_of_fit_ref 1.019
_refine_ls_hydrogen_treatment mixed
_refine_ls_matrix_type full
_refine_ls_number_parameters 587
_refine_ls_number_reflns 8110
_refine_ls_number_restraints 0
_refine_ls_restrained_S_all 1.019
_refine_ls_R_factor_all 0.0680
_refine_ls_R_factor_gt 0.0443
_refine_ls_shift/su_max 0.001
_refine_ls_shift/su_mean 0.000
_refine_ls_structure_factor_coef Fsqd
_refine_ls_weighting_details 'calc w=1/[\s^2^(Fo^2^)+(0.0434P)^2^+35.3455P] where P=(Fo^2^+2Fc^2^)/3'
_refine_ls_weighting_scheme calc
_refine_ls_wR_factor_gt 0.1010
_refine_ls_wR_factor_ref 0.1133
_reflns_number_gt 6030
_reflns_number_total 8110
_reflns_threshold_expression >2sigma(I)
_cod_data_source_file c3sc51641e.txt
_cod_data_source_block g:\xray\frames\yong01~1\work1\yong015
_cod_original_sg_symbol_H-M Pbca
_cod_database_code 1514641

loop_
_symmetry_equiv_pos_as_xyz
'x, y, z'
'-x+1/2, -y, z+1/2'
'x+1/2, -y+1/2, -z'
'-x, y+1/2, -z+1/2'
'-x, -y, -z'
'x-1/2, y, -z-1/2'
'-x-1/2, y-1/2, z'
'x, -y-1/2, z-1/2'

loop_
_atom_site_label
_atom_site_type_symbol
_atom_site_fract_x
_atom_site_fract_y
_atom_site_fract_z
_atom_site_U_iso_or_equiv
_atom_site_adp_type
_atom_site_occupancy
_atom_site_symmetry_multiplicity
_atom_site_calc_flag
_atom_site_refinement_flags
Rh1 Rh 0.60344(3) 0.142172(16) 0.651480(11) 0.02001(11) Uani 1 1 d .
Rh2 Rh 0.45591(2) 0.070848(16) 0.647584(12) 0.02083(11) Uani 1 1 d .
N5 N 0.6123(3) 0.03366(17) 0.58964(12) 0.0227(9) Uani 1 1 d .
N4 N 0.5431(3) 0.01161(17) 0.61222(12) 0.0231(9) Uani 1 1 d .
N2 N 0.4602(3) 0.18037(17) 0.58598(12) 0.0238(9) Uani 1 1 d .
N3 N 0.5283(3) 0.19893(17) 0.61029(12) 0.0222(9) Uani 1 1 d .
N6 N 0.6429(3) 0.08874(17) 0.59926(12) 0.0226(9) Uani 1 1 d .
N1 N 0.4319(3) 0.12343(17) 0.59255(13) 0.0237(9) Uani 1 1 d .
C37 C 0.7195(4) 0.2032(2) 0.64949(15) 0.0267(11) Uani 1 1 d .
C27 C 0.5463(4) -0.0759(2) 0.56103(16) 0.0296(12) Uani 1 1 d .
H27 H 0.5824 -0.0513 0.5418 0.036 Uiso 1 1 calc R
C39 C 0.3327(4) 0.0182(2) 0.63813(16) 0.0288(12) Uani 1 1 d .
C26 C 0.5199(4) -0.1366(2) 0.55003(17) 0.0329(12) Uani 1 1 d .
H26 H 0.5404 -0.1534 0.5236 0.040 Uiso 1 1 calc R
C35 C 0.5557(4) 0.1889(2) 0.70020(16) 0.0287(12) Uani 1 1 d .
C6 C 0.5245(4) 0.3090(2) 0.63076(16) 0.0304(12) Uani 1 1 d .
H6 H 0.4764 0.2996 0.6509 0.037 Uiso 1 1 calc R
C15 C 0.7102(3) 0.1104(2) 0.56793(15) 0.0230(11) Uani 1 1 d .
C25 C 0.4644(4) -0.1730(2) 0.57683(18) 0.0321(12) Uani 1 1 d .
C24 C 0.4394(4) -0.1480(2) 0.61583(18) 0.0324(12) Uani 1 1 d .
H24 H 0.4027 -0.1726 0.6349 0.039 Uiso 1 1 calc R
C31 C 0.4858(4) 0.0254(2) 0.69960(17) 0.0277(11) Uani 1 1 d .
C9 C 0.3547(4) 0.0525(2) 0.54335(15) 0.0285(11) Uani 1 1 d .
H9 H 0.4124 0.0301 0.5404 0.034 Uiso 1 1 calc R
C22 C 0.5196(3) -0.0514(2) 0.60023(16) 0.0231(11) Uani 1 1 d .
C16 C 0.8044(4) 0.1187(2) 0.57829(18) 0.0302(12) Uani 1 1 d .
H16 H 0.8260 0.1108 0.6064 0.036 Uiso 1 1 calc R
C5 C 0.5576(3) 0.2631(2) 0.60366(15) 0.0243(11) Uani 1 1 d .
C19 C 0.7429(4) 0.1421(2) 0.49649(17) 0.0372(13) Uani 1 1 d .
H19 H 0.7212 0.1498 0.4684 0.045 Uiso 1 1 calc R
C8 C 0.3514(3) 0.1069(2) 0.56713(16) 0.0274(11) Uani 1 1 d .
C18 C 0.8377(4) 0.1514(2) 0.50621(19) 0.0383(14) Uani 1 1 d .
C29 C 0.6723(4) 0.0857(2) 0.68848(17) 0.0313(12) Uani 1 1 d .
C23 C 0.4664(3) -0.0883(2) 0.62796(17) 0.0281(11) Uani 1 1 d .
H23 H 0.4486 -0.0725 0.6551 0.034 Uiso 1 1 calc R
C33 C 0.3755(4) 0.1293(2) 0.67828(18) 0.0339(13) Uani 1 1 d .
C11 C 0.1885(4) 0.0620(2) 0.5274(2) 0.0414(14) Uani 1 1 d .
C4 C 0.6255(4) 0.2777(2) 0.57371(16) 0.0303(12) Uani 1 1 d .
H4 H 0.6471 0.2466 0.5545 0.036 Uiso 1 1 calc R
C20 C 0.6792(4) 0.1218(2) 0.52710(15) 0.0291(12) Uani 1 1 d .
H20 H 0.6145 0.1158 0.5200 0.035 Uiso 1 1 calc R
C10 C 0.2728(4) 0.0310(2) 0.52380(16) 0.0319(12) Uani 1 1 d .
H10 H 0.2754 -0.0063 0.5074 0.038 Uiso 1 1 calc R
C17 C 0.8670(4) 0.1386(2) 0.54725(19) 0.0386(14) Uani 1 1 d .
H17 H 0.9320 0.1436 0.5543 0.046 Uiso 1 1 calc R
C13 C 0.2685(4) 0.1398(3) 0.5700(2) 0.058(2) Uani 1 1 d .
H13 H 0.2669 0.1781 0.5852 0.070 Uiso 1 1 calc R
N11 N 0.7776(3) 0.23928(19) 0.64921(13) 0.0289(9) Uani 1 1 d .
N9 N 0.5003(3) -0.0041(2) 0.72909(14) 0.0338(10) Uani 1 1 d .
N8 N 0.5303(3) 0.2195(2) 0.72792(14) 0.0345(11) Uani 1 1 d .
N12 N 0.2610(3) -0.0061(2) 0.63387(14) 0.0345(10) Uani 1 1 d .
F1 F 1.0154(4) 0.1621(2) 0.65100(14) 0.0988(17) Uani 1 1 d .
F3 F 0.9799(4) 0.0584(2) 0.64911(18) 0.119(2) Uani 1 1 d .
C38 C 0.8505(4) 0.2858(3) 0.64613(19) 0.0443(15) Uani 1 1 d .
H38A H 0.9126 0.2656 0.6481 0.066 Uiso 1 1 calc R
H38B H 0.8435 0.3159 0.6694 0.066 Uiso 1 1 calc R
H38C H 0.8451 0.3076 0.6188 0.066 Uiso 1 1 calc R
C7 C 0.5616(4) 0.3687(2) 0.62854(18) 0.0402(14) Uani 1 1 d .
H7 H 0.5378 0.4002 0.6470 0.048 Uiso 1 1 calc R
C2 C 0.6330(4) 0.3837(2) 0.5999(2) 0.0423(15) Uani 1 1 d .
N10 N 0.7168(3) 0.0563(2) 0.71074(17) 0.0519(14) Uani 1 1 d .
N7 N 0.3215(4) 0.1585(2) 0.6961(2) 0.0630(18) Uani 1 1 d .
C3 C 0.6625(4) 0.3380(2) 0.57166(18) 0.0375(14) Uani 1 1 d .
H3 H 0.7085 0.3478 0.5507 0.045 Uiso 1 1 calc R
C14 C 0.0984(4) 0.0357(3) 0.5090(2) 0.060(2) Uani 1 1 d .
H14A H 0.1114 -0.0051 0.4961 0.090 Uiso 1 1 calc R
H14B H 0.0738 0.0642 0.4873 0.090 Uiso 1 1 calc R
H14C H 0.0513 0.0308 0.5317 0.090 Uiso 1 1 calc R
C28 C 0.4349(4) -0.2382(2) 0.5640(2) 0.0461(16) Uani 1 1 d .
H28A H 0.4574 -0.2682 0.5853 0.069 Uiso 1 1 calc R
H28B H 0.4623 -0.2484 0.5362 0.069 Uiso 1 1 calc R
H28C H 0.3657 -0.2403 0.5622 0.069 Uiso 1 1 calc R
C40 C 0.1735(4) -0.0383(3) 0.6261(2) 0.0552(18) Uani 1 1 d .
H40A H 0.1703 -0.0508 0.5962 0.083 Uiso 1 1 calc R
H40B H 0.1203 -0.0104 0.6327 0.083 Uiso 1 1 calc R
H40C H 0.1700 -0.0755 0.6442 0.083 Uiso 1 1 calc R
B1 B 1.0034(7) 0.1083(4) 0.6737(3) 0.060(2) Uani 1 1 d .
F2 F 1.0841(4) 0.0940(2) 0.69540(17) 0.1011(17) Uani 1 1 d .
F4 F 0.9330(4) 0.1173(3) 0.7029(2) 0.122(2) Uani 1 1 d .
C21 C 0.9059(5) 0.1743(3) 0.4727(2) 0.063(2) Uani 1 1 d .
H21A H 0.8981 0.2194 0.4689 0.095 Uiso 1 1 calc R
H21B H 0.8929 0.1530 0.4457 0.095 Uiso 1 1 calc R
H21C H 0.9709 0.1653 0.4817 0.095 Uiso 1 1 calc R
C12 C 0.1870(5) 0.1175(3) 0.5509(3) 0.076(3) Uani 1 1 d .
H12 H 0.1295 0.1401 0.5537 0.092 Uiso 1 1 calc R
F8 F 0.7940(5) 0.3851(4) 0.7308(2) 0.169(3) Uani 1 1 d .
C1 C 0.6789(5) 0.4476(3) 0.6007(3) 0.069(2) Uani 1 1 d .
H1A H 0.6298 0.4798 0.6019 0.104 Uiso 1 1 calc R
H1B H 0.7168 0.4532 0.5748 0.104 Uiso 1 1 calc R
H1C H 0.7199 0.4510 0.6257 0.104 Uiso 1 1 calc R
C36 C 0.4953(5) 0.2582(3) 0.76208(19) 0.0605(19) Uani 1 1 d .
H36A H 0.5440 0.2886 0.7702 0.091 Uiso 1 1 calc R
H36B H 0.4797 0.2319 0.7866 0.091 Uiso 1 1 calc R
H36C H 0.4384 0.2804 0.7526 0.091 Uiso 1 1 calc R
C32 C 0.5150(5) -0.0429(3) 0.76603(19) 0.0586(19) Uani 1 1 d .
H32A H 0.5076 -0.0177 0.7918 0.088 Uiso 1 1 calc R
H32B H 0.5790 -0.0606 0.7652 0.088 Uiso 1 1 calc R
H32C H 0.4685 -0.0769 0.7662 0.088 Uiso 1 1 calc R
F5 F 0.7057(7) 0.3119(4) 0.7452(4) 0.256(6) Uani 1 1 d .
C34 C 0.2501(6) 0.1912(4) 0.7198(4) 0.130(5) Uani 1 1 d .
H34A H 0.1918 0.1664 0.7202 0.195 Uiso 1 1 calc R
H34B H 0.2376 0.2317 0.7063 0.195 Uiso 1 1 calc R
H34C H 0.2721 0.1978 0.7490 0.195 Uiso 1 1 calc R
C30 C 0.7769(6) 0.0233(4) 0.7400(3) 0.116(4) Uani 1 1 d .
H30A H 0.8299 0.0501 0.7483 0.173 Uiso 1 1 calc R
H30B H 0.8013 -0.0146 0.7263 0.173 Uiso 1 1 calc R
H30C H 0.7404 0.0117 0.7653 0.173 Uiso 1 1 calc R
B2 B 0.7471(9) 0.3568(4) 0.7659(7) 0.132(7) Uani 1 1 d .
F7 F 0.8140(4) 0.3395(3) 0.7924(2) 0.129(2) Uani 1 1 d .
F6 F 0.6878(6) 0.3985(3) 0.7816(2) 0.191(4) Uani 1 1 d .

loop_
_atom_site_aniso_label
_atom_site_aniso_U_11
_atom_site_aniso_U_22
_atom_site_aniso_U_33
_atom_site_aniso_U_23
_atom_site_aniso_U_13
_atom_site_aniso_U_12
Rh1 0.0197(2) 0.01874(19) 0.0216(2) 0.00121(15) -0.00064(16) -0.00095(15)
Rh2 0.0193(2) 0.01715(19) 0.0261(2) 0.00153(16) 0.00350(16) -0.00035(15)
N5 0.021(2) 0.018(2) 0.029(2) 0.0025(17) 0.0028(18) -0.0004(17)
N4 0.022(2) 0.017(2) 0.030(2) 0.0025(17) 0.0031(18) 0.0029(17)
N2 0.027(2) 0.017(2) 0.028(2) -0.0017(17) -0.0031(19) 0.0005(17)
N3 0.024(2) 0.017(2) 0.025(2) 0.0011(16) -0.0049(18) -0.0028(17)
N6 0.023(2) 0.018(2) 0.027(2) 0.0000(16) 0.0013(18) -0.0012(17)
N1 0.020(2) 0.018(2) 0.034(2) 0.0010(17) -0.0046(18) -0.0049(17)
C37 0.031(3) 0.026(3) 0.023(3) 0.002(2) -0.001(2) 0.007(2)
C27 0.029(3) 0.023(3) 0.037(3) 0.000(2) 0.001(2) -0.004(2)
C39 0.030(3) 0.025(3) 0.032(3) -0.003(2) 0.008(2) 0.005(2)
C26 0.033(3) 0.024(3) 0.042(3) -0.008(2) -0.002(2) 0.002(2)
C35 0.024(3) 0.028(3) 0.034(3) 0.000(2) -0.004(2) -0.002(2)
C6 0.036(3) 0.027(3) 0.029(3) 0.001(2) 0.002(2) 0.000(2)
C15 0.023(3) 0.015(2) 0.031(3) 0.001(2) 0.007(2) 0.000(2)
C25 0.031(3) 0.014(2) 0.051(3) 0.001(2) -0.012(3) 0.003(2)
C24 0.028(3) 0.020(3) 0.049(3) 0.006(2) 0.001(2) 0.000(2)
C31 0.027(3) 0.023(3) 0.033(3) -0.001(2) 0.005(2) -0.005(2)
C9 0.024(3) 0.032(3) 0.029(3) -0.007(2) -0.001(2) 0.002(2)
C22 0.018(3) 0.015(2) 0.036(3) 0.003(2) -0.003(2) 0.0021(19)
C16 0.026(3) 0.023(3) 0.042(3) -0.003(2) 0.002(2) -0.001(2)
C5 0.023(3) 0.018(2) 0.033(3) 0.002(2) -0.007(2) -0.003(2)
C19 0.054(4) 0.028(3) 0.030(3) 0.005(2) 0.015(3) 0.007(3)
C8 0.024(3) 0.019(3) 0.039(3) 0.004(2) -0.004(2) -0.003(2)
C18 0.049(4) 0.017(3) 0.049(4) -0.002(2) 0.025(3) -0.007(3)
C29 0.023(3) 0.036(3) 0.034(3) 0.003(2) -0.004(2) -0.007(2)
C23 0.027(3) 0.017(2) 0.040(3) 0.003(2) 0.004(2) 0.002(2)
C33 0.024(3) 0.029(3) 0.048(3) -0.002(3) 0.003(3) -0.006(2)
C11 0.031(3) 0.027(3) 0.066(4) -0.005(3) -0.017(3) -0.006(2)
C4 0.032(3) 0.023(3) 0.035(3) 0.001(2) 0.002(2) 0.000(2)
C20 0.032(3) 0.029(3) 0.026(3) 0.001(2) 0.005(2) 0.005(2)
C10 0.033(3) 0.026(3) 0.037(3) -0.004(2) -0.002(2) -0.002(2)
C17 0.029(3) 0.030(3) 0.057(4) -0.005(3) 0.018(3) -0.007(2)
C13 0.036(4) 0.023(3) 0.117(6) -0.027(3) -0.031(4) 0.011(3)
N11 0.028(2) 0.030(2) 0.029(2) 0.0020(19) -0.0027(19) -0.007(2)
N9 0.039(3) 0.032(2) 0.030(2) 0.007(2) 0.004(2) -0.003(2)
N8 0.037(3) 0.036(3) 0.031(2) -0.006(2) -0.001(2) 0.005(2)
N12 0.030(3) 0.030(2) 0.044(3) -0.003(2) 0.009(2) -0.005(2)
F1 0.146(5) 0.065(3) 0.085(3) 0.030(2) 0.018(3) 0.022(3)
F3 0.144(5) 0.076(3) 0.138(5) -0.033(3) -0.088(4) 0.017(3)
C38 0.040(3) 0.044(3) 0.048(4) 0.013(3) -0.011(3) -0.022(3)
C7 0.051(4) 0.026(3) 0.043(3) -0.006(3) -0.001(3) 0.000(3)
C2 0.049(4) 0.019(3) 0.060(4) -0.001(3) -0.003(3) -0.009(3)
N10 0.035(3) 0.055(3) 0.066(4) 0.033(3) -0.019(3) -0.006(2)
N7 0.033(3) 0.038(3) 0.118(5) -0.036(3) 0.029(3) -0.005(2)
C3 0.033(3) 0.027(3) 0.052(4) 0.011(3) 0.008(3) -0.002(2)
C14 0.034(4) 0.040(4) 0.104(6) -0.019(4) -0.022(4) 0.000(3)
C28 0.048(4) 0.021(3) 0.070(4) -0.003(3) -0.013(3) -0.004(3)
C40 0.035(4) 0.054(4) 0.077(5) -0.010(4) 0.008(3) -0.025(3)
B1 0.065(6) 0.051(5) 0.066(6) 0.002(4) -0.018(5) -0.014(4)
F2 0.097(4) 0.081(3) 0.126(4) 0.024(3) -0.061(3) -0.024(3)
F4 0.107(4) 0.103(4) 0.158(6) 0.011(4) 0.035(4) -0.021(3)
C21 0.073(5) 0.047(4) 0.069(5) 0.000(3) 0.045(4) -0.015(4)
C12 0.034(4) 0.040(4) 0.156(8) -0.036(4) -0.041(4) 0.021(3)
F8 0.109(5) 0.226(9) 0.171(7) -0.106(6) -0.001(5) 0.014(6)
C1 0.075(5) 0.027(3) 0.107(6) -0.004(4) 0.005(5) -0.026(3)
C36 0.074(5) 0.064(4) 0.044(4) -0.019(3) 0.002(4) 0.024(4)
C32 0.079(5) 0.051(4) 0.045(4) 0.028(3) -0.001(4) 0.004(4)
F5 0.260(10) 0.124(6) 0.384(14) 0.110(8) -0.207(10) -0.087(7)
C34 0.062(6) 0.079(6) 0.248(13) -0.088(8) 0.073(7) -0.011(5)
C30 0.074(6) 0.117(8) 0.155(9) 0.088(7) -0.066(6) -0.012(5)
B2 0.075(8) 0.025(5) 0.29(2) 0.027(8) -0.031(11) -0.031(5)
F7 0.096(4) 0.116(5) 0.175(6) -0.057(4) -0.044(4) 0.016(4)
F6 0.230(8) 0.139(6) 0.206(7) 0.111(5) 0.145(6) 0.121(6)

loop_
_atom_type_symbol
_atom_type_description
_atom_type_scat_dispersion_real
_atom_type_scat_dispersion_imag
_atom_type_scat_source
C C 0.0033 0.0016 'International Tables Vol C Tables 4.2.6.8 and 6.1.1.4'
H H 0.0000 0.0000 'International Tables Vol C Tables 4.2.6.8 and 6.1.1.4'
B B 0.0013 0.0007 'International Tables Vol C Tables 4.2.6.8 and 6.1.1.4'
N N 0.0061 0.0033 'International Tables Vol C Tables 4.2.6.8 and 6.1.1.4'
F F 0.0171 0.0103 'International Tables Vol C Tables 4.2.6.8 and 6.1.1.4'
Rh Rh -1.1178 0.9187 'International Tables Vol C Tables 4.2.6.8 and 6.1.1.4'

loop_
_geom_angle_atom_site_label_1
_geom_angle_atom_site_label_2
_geom_angle_atom_site_label_3
_geom_angle
C29 Rh1 C35 91.3(2)
C29 Rh1 N3 177.37(19)
C35 Rh1 N3 90.74(18)
C29 Rh1 N6 89.79(19)
C35 Rh1 N6 175.06(18)
N3 Rh1 N6 88.06(15)
C29 Rh1 C37 90.77(19)
C35 Rh1 C37 88.5(2)
N3 Rh1 C37 90.97(16)
N6 Rh1 C37 96.28(17)
C29 Rh1 Rh2 93.72(15)
C35 Rh1 Rh2 93.51(15)
N3 Rh1 Rh2 84.46(11)
N6 Rh1 Rh2 81.60(11)
C37 Rh1 Rh2 175.02(13)
C33 Rh2 C31 91.8(2)
C33 Rh2 N4 177.06(19)
C31 Rh2 N4 90.93(18)
C33 Rh2 N1 88.3(2)
C31 Rh2 N1 176.10(18)
N4 Rh2 N1 88.96(15)
C33 Rh2 C39 86.0(2)
C31 Rh2 C39 91.8(2)
N4 Rh2 C39 95.07(17)
N1 Rh2 C39 92.12(17)
C33 Rh2 Rh1 93.88(15)
C31 Rh2 Rh1 94.61(14)
N4 Rh2 Rh1 84.73(11)
N1 Rh2 Rh1 81.50(10)
C39 Rh2 Rh1 173.63(14)
N6 N5 N4 117.1(4)
N5 N4 C22 111.8(4)
N5 N4 Rh2 121.0(3)
C22 N4 Rh2 124.9(3)
N3 N2 N1 115.1(4)
N2 N3 C5 114.7(4)
N2 N3 Rh1 124.9(3)
C5 N3 Rh1 120.0(3)
N5 N6 C15 110.7(4)
N5 N6 Rh1 126.7(3)
C15 N6 Rh1 122.6(3)
N2 N1 C8 112.7(4)
N2 N1 Rh2 125.9(3)
C8 N1 Rh2 117.2(3)
N11 C37 Rh1 175.1(4)
C22 C27 C26 119.8(5)
N12 C39 Rh2 174.2(4)
C25 C26 C27 121.5(5)
N8 C35 Rh1 176.0(5)
C5 C6 C7 119.8(5)
C20 C15 C16 120.2(5)
C20 C15 N6 118.8(4)
C16 C15 N6 121.0(5)
C24 C25 C26 117.7(5)
C24 C25 C28 121.5(5)
C26 C25 C28 120.8(5)
C25 C24 C23 122.0(5)
N9 C31 Rh2 175.9(5)
C8 C9 C10 119.4(5)
C27 C22 C23 119.1(4)
C27 C22 N4 121.5(4)
C23 C22 N4 119.4(4)
C15 C16 C17 119.3(5)
C4 C5 C6 119.7(4)
C4 C5 N3 120.7(4)
C6 C5 N3 119.3(4)
C20 C19 C18 121.2(5)
C13 C8 C9 119.7(5)
C13 C8 N1 121.1(5)
C9 C8 N1 118.8(4)
C17 C18 C19 117.8(5)
C17 C18 C21 121.6(6)
C19 C18 C21 120.6(6)
N10 C29 Rh1 175.0(5)
C24 C23 C22 119.8(5)
N7 C33 Rh2 172.7(5)
C10 C11 C12 118.0(5)
C10 C11 C14 121.5(5)
C12 C11 C14 120.5(5)
C5 C4 C3 120.1(5)
C15 C20 C19 119.7(5)
C11 C10 C9 121.8(5)
C18 C17 C16 121.8(5)
C8 C13 C12 120.4(5)
C37 N11 C38 176.5(5)
C31 N9 C32 177.6(6)
C35 N8 C36 178.0(6)
C39 N12 C40 176.4(5)
C6 C7 C2 121.4(5)
C3 C2 C7 118.1(5)
C3 C2 C1 121.3(6)
C7 C2 C1 120.6(6)
C29 N10 C30 175.6(7)
C33 N7 C34 175.7(7)
C2 C3 C4 120.8(5)
F3 B1 F2 108.1(7)
F3 B1 F1 113.2(7)
F2 B1 F1 110.3(7)
F3 B1 F4 108.3(7)
F2 B1 F4 107.8(7)
F1 B1 F4 108.9(7)
C13 C12 C11 120.7(6)
F5 B2 F7 115.7(9)
F5 B2 F6 113.7(12)
F7 B2 F6 114.3(16)
F5 B2 F8 97.8(16)
F7 B2 F8 106.1(10)
F6 B2 F8 107.3(8)

loop_
_geom_bond_atom_site_label_1
_geom_bond_atom_site_label_2
_geom_bond_distance
Rh1 C29 1.939(5)
Rh1 C35 1.949(5)
Rh1 N3 2.068(4)
Rh1 N6 2.077(4)
Rh1 C37 2.097(5)
Rh1 Rh2 2.5861(6)
Rh2 C33 1.945(6)
Rh2 C31 1.948(5)
Rh2 N4 2.088(4)
Rh2 N1 2.091(4)
Rh2 C39 2.095(6)
N5 N6 1.291(5)
N5 N4 1.297(5)
N4 C22 1.439(6)
N2 N3 1.292(5)
N2 N1 1.299(5)
N3 C5 1.450(6)
N6 C15 1.445(6)
N1 C8 1.434(6)
C37 N11 1.127(6)
C27 C22 1.391(7)
C27 C26 1.395(7)
C39 N12 1.146(6)
C26 C25 1.391(7)
C35 N8 1.147(6)
C6 C5 1.381(7)
C6 C7 1.383(7)
C15 C20 1.378(7)
C15 C16 1.381(7)
C25 C24 1.383(7)
C25 C28 1.511(7)
C24 C23 1.388(7)
C31 N9 1.141(6)
C9 C8 1.385(7)
C9 C10 1.388(7)
C22 C23 1.395(7)
C16 C17 1.385(7)
C5 C4 1.380(7)
C19 C20 1.387(7)
C19 C18 1.388(8)
C8 C13 1.369(7)
C18 C17 1.382(8)
C18 C21 1.509(7)
C29 N10 1.131(6)
C33 N7 1.136(7)
C11 C10 1.368(7)
C11 C12 1.398(8)
C11 C14 1.507(7)
C4 C3 1.393(7)
C13 C12 1.383(8)
N11 C38 1.435(6)
N9 C32 1.442(7)
N8 C36 1.444(7)
N12 C40 1.436(7)
F1 B1 1.365(9)
F3 B1 1.361(9)
C7 C2 1.389(8)
C2 C3 1.385(8)
C2 C1 1.513(7)
N10 C30 1.437(8)
N7 C34 1.435(8)
B1 F2 1.363(9)
B1 F4 1.366(11)
F8 B2 1.423(17)
F5 B2 1.300(15)
B2 F7 1.313(15)
B2 F6 1.319(16)
